data_4107943
loop_
_publ_author_name
'Craig M. Robertson'
'Alicea A. Leitch'
'Kristina Cvrkalj'
'Robert W. Reed'
'Daniel J. T. Myles'
'Paul A. Dube'
'Richard T. Oakley'

_publ_section_title
;
 Enhanced Conductivity and Magnetic Ordering in Isostructural Heavy Atom
 Radicals
;
_journal_name_full 'Journal of the American Chemical Society'
_journal_page_first 8414
_journal_page_last 8425
_journal_paper_doi 10.1021/ja801070d
_journal_volume 130
_journal_year 2008
_chemical_formula_sum 'C7 H5 Cl N3 S2 Se2'
_chemical_formula_weight 388.63
_chemical_name_systematic
; 
 ? 
;
_space_group_IT_number 113
_symmetry_cell_setting tetragonal
_symmetry_space_group_name_Hall 'P -4 2ab'
_symmetry_space_group_name_H-M 'P -4 21 m'
_atom_sites_solution_hydrogens geom
_atom_sites_solution_primary direct
_atom_sites_solution_secondary difmap
_audit_creation_method SHELXL-97
_cell_angle_alpha 90.00
_cell_angle_beta 90.00
_cell_angle_gamma 90.00
_cell_formula_units_Z 4
_cell_length_a 16.0565(4)
_cell_length_b 16.0565(4)
_cell_length_c 4.1599(2)
_cell_measurement_reflns_used 5692
_cell_measurement_temperature 295(2)
_cell_measurement_theta_max 33.16
_cell_measurement_theta_min 2.54
_cell_volume 1072.47(6)
_computing_cell_refinement 'Bruker SMART'
_computing_data_collection 'Bruker SMART'
_computing_data_reduction 'Bruker SAINT'
_computing_molecular_graphics 'Bruker SHELXTL'
_computing_publication_material 'Bruker SHELXTL'
_computing_structure_refinement 'Bruker SHELXTL'
_computing_structure_solution 'Bruker SHELXTL'
_diffrn_ambient_temperature 295(2)
_diffrn_measured_fraction_theta_full 0.999
_diffrn_measured_fraction_theta_max 0.999
_diffrn_measurement_device_type 'CCD area detector'
_diffrn_measurement_method 'phi and omega scans'
_diffrn_radiation_monochromator graphite
_diffrn_radiation_source 'sealed tube'
_diffrn_radiation_type MoK\a
_diffrn_radiation_wavelength 0.71073
_diffrn_reflns_av_R_equivalents 0.0375
_diffrn_reflns_av_sigmaI/netI 0.0475
_diffrn_reflns_limit_h_max 24
_diffrn_reflns_limit_h_min -24
_diffrn_reflns_limit_k_max 24
_diffrn_reflns_limit_k_min -21
_diffrn_reflns_limit_l_max 6
_diffrn_reflns_limit_l_min -6
_diffrn_reflns_number 10506
_diffrn_reflns_theta_full 33.20
_diffrn_reflns_theta_max 33.20
_diffrn_reflns_theta_min 1.79
_exptl_absorpt_coefficient_mu 7.498
_exptl_absorpt_correction_T_max 0.74
_exptl_absorpt_correction_T_min 0.612
_exptl_absorpt_correction_type empirical
_exptl_absorpt_process_details sadabs
_exptl_crystal_colour black
_exptl_crystal_density_diffrn 2.407
_exptl_crystal_description needle
_exptl_crystal_F_000 740
_exptl_crystal_size_max 0.44
_exptl_crystal_size_mid 0.04
_exptl_crystal_size_min 0.04
_refine_diff_density_max 0.617
_refine_diff_density_min -0.526
_refine_diff_density_rms 0.112
_refine_ls_abs_structure_details 'Flack H D (1983), Acta Cryst. A39, 876-881'
_refine_ls_abs_structure_Flack 0.018(14)
_refine_ls_extinction_method none
_refine_ls_goodness_of_fit_ref 1.131
_refine_ls_hydrogen_treatment constr
_refine_ls_matrix_type full
_refine_ls_number_parameters 76
_refine_ls_number_reflns 2150
_refine_ls_number_restraints 0
_refine_ls_restrained_S_all 1.131
_refine_ls_R_factor_all 0.0445
_refine_ls_R_factor_gt 0.0402
_refine_ls_shift/su_max 0.001
_refine_ls_shift/su_mean 0.000
_refine_ls_structure_factor_coef Fsqd
_refine_ls_weighting_details 'calc w=1/[\s^2^(Fo^2^)+(0.0135P)^2^+1.0494P] where P=(Fo^2^+2Fc^2^)/3'
_refine_ls_weighting_scheme calc
_refine_ls_wR_factor_gt 0.0822
_refine_ls_wR_factor_ref 0.0838
_reflns_number_gt 1984
_reflns_number_total 2150
_reflns_threshold_expression >2sigma(I)
_cod_data_source_file ja801070d-file002.cif
_cod_data_source_block clbpstem
_cod_database_code 4107943

loop_
_symmetry_equiv_pos_as_xyz
'x, y, z'
'-x, -y, z'
'y, -x, -z'
'-y, x, -z'
'-x+1/2, y+1/2, -z'
'x+1/2, -y+1/2, -z'
'-y+1/2, -x+1/2, z'
'y+1/2, x+1/2, z'

loop_
_atom_site_label
_atom_site_type_symbol
_atom_site_fract_x
_atom_site_fract_y
_atom_site_fract_z
_atom_site_U_iso_or_equiv
_atom_site_adp_type
_atom_site_occupancy
_atom_site_symmetry_multiplicity
_atom_site_calc_flag
_atom_site_refinement_flags
Se1 Se 0.47551(2) 0.27793(2) 0.02253(11) 0.03405(10) Uani 1 1 d .
S1 S 0.43348(5) 0.39461(5) 0.2651(3) 0.03105(18) Uani 1 1 d .
N1 N 0.34173(17) 0.36182(16) 0.3987(8) 0.0285(6) Uani 1 1 d .
C1 C 0.32127(18) 0.28505(19) 0.3286(8) 0.0228(5) Uani 1 1 d .
N2 N 0.24514(16) 0.25486(16) 0.4335(10) 0.0235(7) Uani 1 2 d S
C4 C 0.1936(2) 0.3064(2) 0.6441(12) 0.0279(9) Uani 1 2 d S
H4A H 0.2292 0.3389 0.7799 0.033 Uiso 1 1 d R
Cl1 Cl 0.41345(6) 0.08655(6) -0.1417(4) 0.0439(3) Uani 1 2 d S
C3 C 0.34771(18) 0.15229(18) 0.0675(12) 0.0244(8) Uani 1 2 d S
C5 C 0.1354(2) 0.3646(2) 0.4649(16) 0.0386(11) Uani 1 2 d S
H5A H 0.1033 0.3967 0.6146 0.058 Uiso 1 2 d SR
H5B H 0.1678 0.4013 0.3323 0.058 Uiso 1 1 d R
C2 C 0.37424(19) 0.23152(19) 0.1474(8) 0.0246(5) Uani 1 1 d .

loop_
_atom_site_aniso_label
_atom_site_aniso_U_11
_atom_site_aniso_U_22
_atom_site_aniso_U_33
_atom_site_aniso_U_23
_atom_site_aniso_U_13
_atom_site_aniso_U_12
Se1 0.02276(15) 0.03204(17) 0.0473(2) -0.00080(17) 0.00567(16) -0.00184(11)
S1 0.0251(3) 0.0239(3) 0.0441(5) 0.0012(4) -0.0013(4) -0.0044(3)
N1 0.0224(12) 0.0236(12) 0.0397(17) -0.0024(11) 0.0006(11) -0.0011(10)
C1 0.0201(12) 0.0233(13) 0.0249(14) 0.0028(11) -0.0030(10) -0.0015(10)
N2 0.0211(9) 0.0211(9) 0.028(2) -0.0020(10) 0.0020(10) 0.0002(11)
C4 0.0286(12) 0.0286(12) 0.026(2) -0.0037(12) 0.0037(12) 0.0029(17)
Cl1 0.0359(4) 0.0359(4) 0.0599(9) -0.0132(4) 0.0132(4) 0.0046(5)
C3 0.0207(10) 0.0207(10) 0.032(2) -0.0043(11) 0.0043(11) 0.0014(14)
C5 0.0367(15) 0.0367(15) 0.042(3) -0.0004(16) 0.0004(16) 0.0104(19)
C2 0.0213(12) 0.0213(12) 0.0312(14) 0.0021(12) -0.0015(11) 0.0002(10)

loop_
_atom_type_symbol
_atom_type_description
_atom_type_scat_dispersion_real
_atom_type_scat_dispersion_imag
_atom_type_scat_source
C C 0.0033 0.0016 'International Tables Vol C Tables 4.2.6.8 and 6.1.1.4'
H H 0.0000 0.0000 'International Tables Vol C Tables 4.2.6.8 and 6.1.1.4'
N N 0.0061 0.0033 'International Tables Vol C Tables 4.2.6.8 and 6.1.1.4'
S S 0.1246 0.1234 'International Tables Vol C Tables 4.2.6.8 and 6.1.1.4'
Cl Cl 0.1484 0.1585 'International Tables Vol C Tables 4.2.6.8 and 6.1.1.4'
Se Se -0.0929 2.2259 'International Tables Vol C Tables 4.2.6.8 and 6.1.1.4'

loop_
_geom_angle_atom_site_label_1
_geom_angle_atom_site_label_2
_geom_angle_atom_site_label_3
_geom_angle
_geom_angle_site_symmetry_1
_geom_angle_site_symmetry_3
C2 Se1 S1 86.89(10) . .
N1 S1 Se1 98.83(10) . .
C1 N1 S1 116.5(2) . .
N1 C1 N2 118.7(3) . .
N1 C1 C2 122.4(3) . .
N2 C1 C2 118.8(3) . .
C1 N2 C1 121.2(4) . 7
C1 N2 C4 119.35(19) . .
C1 N2 C4 119.35(19) 7 .
N2 C4 C5 113.8(4) . .
N2 C4 H4A 108.8 . .
C5 C4 H4A 108.8 . .
C2 C3 C2 120.6(4) 7 .
C2 C3 Cl1 119.7(2) 7 .
C2 C3 Cl1 119.7(2) . .
C4 C5 H5A 110.1 . .
C4 C5 H5B 109.1 . .
H5A C5 H5B 109.5 . .
C3 C2 C1 119.9(3) . .
C3 C2 Se1 124.8(3) . .
C1 C2 Se1 115.3(2) . .

loop_
_geom_bond_atom_site_label_1
_geom_bond_atom_site_label_2
_geom_bond_distance
_geom_bond_site_symmetry_2
Se1 C2 1.863(3) .
Se1 S1 2.2325(9) .
S1 N1 1.660(3) .
N1 C1 1.309(4) .
C1 N2 1.386(3) .
C1 C2 1.425(4) .
N2 C1 1.386(3) 7
N2 C4 1.462(6) .
C4 C5 1.516(7) .
C4 H4A 0.9580 .
Cl1 C3 1.728(4) .
C3 C2 1.382(4) 7
C3 C2 1.382(4) .
C5 H5A 0.9599 .
C5 H5B 0.9599 .

loop_
_geom_torsion_atom_site_label_1
_geom_torsion_atom_site_label_2
_geom_torsion_atom_site_label_3
_geom_torsion_atom_site_label_4
_geom_torsion
_geom_torsion_site_symmetry_1
_geom_torsion_site_symmetry_4
C2 Se1 S1 N1 0.93(15) . .
Se1 S1 N1 C1 -0.7(3) . .
S1 N1 C1 N2 -179.7(3) . .
S1 N1 C1 C2 0.0(4) . .
N1 C1 N2 C1 170.6(3) . 7
C2 C1 N2 C1 -9.1(6) . 7
N1 C1 N2 C4 -5.8(6) . .
C2 C1 N2 C4 174.5(3) . .
C1 N2 C4 C5 88.2(3) . .
C1 N2 C4 C5 -88.2(3) 7 .
C2 C3 C2 C1 3.3(7) 7 .
Cl1 C3 C2 C1 -178.1(3) . .
C2 C3 C2 Se1 -174.3(2) 7 .
Cl1 C3 C2 Se1 4.3(5) . .
N1 C1 C2 C3 -176.9(3) . .
N2 C1 C2 C3 2.8(5) . .
N1 C1 C2 Se1 0.9(4) . .
N2 C1 C2 Se1 -179.3(3) . .
S1 Se1 C2 C3 176.7(3) . .
S1 Se1 C2 C1 -1.0(2) . .
